data_4134599
loop_
_publ_author_name
'Skorupskii, Grigorii'
'Dinca, Mircea'

_publ_section_title
;
 Electrical conductivity in a porous, cubic rare-earth catecholate.
;
_journal_name_full 'Journal of the American Chemical Society'
_journal_paper_doi 10.1021/jacs.0c01713
_journal_year 2020
_chemical_formula_sum 'C18 H6 N2.69 O18.69 Y3'
_chemical_formula_weight 825.58
_chemical_name_common 'Y6HOTP2 metal-organic framework'
_chemical_properties_physical Air-sensitive
_space_group_crystal_system cubic
_space_group_IT_number 227
_space_group_name_Hall '-F 4vw 2vw 3'
_space_group_name_H-M_alt 'F d -3 m :2'
_atom_sites_solution_hydrogens geom
_atom_sites_solution_primary direct
_atom_sites_solution_secondary difmap
_audit_creation_method SHELXL-2018/3
_audit_update_record
;
2020-02-04 deposited with the CCDC.	2020-02-08 downloaded from the CCDC.
;
_cell_angle_alpha 90
_cell_angle_beta 90
_cell_angle_gamma 90
_cell_formula_units_Z 32
_cell_length_a 34.785(3)
_cell_length_b 34.785(3)
_cell_length_c 34.785(3)
_cell_measurement_reflns_used 9980
_cell_measurement_temperature 100(2)
_cell_measurement_theta_max 29.44
_cell_measurement_theta_min 2.34
_cell_volume 42090(6)
_computing_cell_refinement 'Bruker SAINT'
_computing_data_collection 'Bruker APEX2'
_computing_data_reduction 'Bruker SAINT'
_computing_molecular_graphics 'Bruker SHELXTL'
_computing_publication_material 'Bruker SHELXTL'
_computing_structure_refinement 'SHELXL-2018/3 (Sheldrick, 2018)'
_computing_structure_solution 'SHELXS-97 (Sheldrick 2008)'
_diffrn_ambient_temperature 100(2)
_diffrn_detector_area_resol_mean 8.3
_diffrn_measured_fraction_theta_full 0.999
_diffrn_measured_fraction_theta_max 0.999
_diffrn_measurement_device_type 'Bruker APEX-II CCD'
_diffrn_measurement_method '\f and \w scans'
_diffrn_radiation_type MoK\a
_diffrn_radiation_wavelength 0.71073
_diffrn_reflns_av_R_equivalents 0.1231
_diffrn_reflns_av_unetI/netI 0.0275
_diffrn_reflns_Laue_measured_fraction_full 0.999
_diffrn_reflns_Laue_measured_fraction_max 0.999
_diffrn_reflns_limit_h_max 53
_diffrn_reflns_limit_h_min -51
_diffrn_reflns_limit_k_max 53
_diffrn_reflns_limit_k_min -53
_diffrn_reflns_limit_l_max 53
_diffrn_reflns_limit_l_min -53
_diffrn_reflns_number 220226
_diffrn_reflns_point_group_measured_fraction_full 0.999
_diffrn_reflns_point_group_measured_fraction_max 0.999
_diffrn_reflns_theta_full 25.242
_diffrn_reflns_theta_max 33.195
_diffrn_reflns_theta_min 1.014
_diffrn_source 'I\mS micro-focus sealed tube, multilayer optics'
_exptl_absorpt_coefficient_mu 3.328
_exptl_absorpt_correction_T_max 0.8500
_exptl_absorpt_correction_T_min 0.7843
_exptl_absorpt_correction_type multi-scan
_exptl_absorpt_process_details 'SADABS (Herbst-Irmer et al., 2015)'
_exptl_crystal_colour brown
_exptl_crystal_density_diffrn 1.042
_exptl_crystal_density_method 'not measured'
_exptl_crystal_description octahedral
_exptl_crystal_F_000 12777
_exptl_crystal_preparation 'electrical conductivity'
_exptl_crystal_size_max 0.114
_exptl_crystal_size_mid 0.112
_exptl_crystal_size_min 0.097
_refine_diff_density_max 1.200
_refine_diff_density_min -1.173
_refine_diff_density_rms 0.093
_refine_ls_extinction_method none
_refine_ls_goodness_of_fit_ref 1.082
_refine_ls_hydrogen_treatment constr
_refine_ls_matrix_type full
_refine_ls_number_parameters 100
_refine_ls_number_reflns 3773
_refine_ls_number_restraints 181
_refine_ls_restrained_S_all 1.091
_refine_ls_R_factor_all 0.0565
_refine_ls_R_factor_gt 0.0450
_refine_ls_shift/su_max 0.001
_refine_ls_shift/su_mean 0.000
_refine_ls_structure_factor_coef Fsqd
_refine_ls_weighting_details 'w=1/[\s^2^(Fo^2^)+(0.0612P)^2^+197.3755P] where P=(Fo^2^+2Fc^2^)/3'
_refine_ls_weighting_scheme calc
_refine_ls_wR_factor_gt 0.1178
_refine_ls_wR_factor_ref 0.1223
_reflns_Friedel_coverage 0.000
_reflns_number_gt 3061
_reflns_number_total 3773
_reflns_threshold_expression 'I > 2\s(I)'
_cod_data_source_file ja0c01713_si_003.cif
_cod_data_source_block Y6HOTP2
_cod_original_cell_volume 42089(11)
_cod_original_sg_symbol_H-M 'F d -3 m'
_cod_database_code 4134599
_shelx_shelxl_version_number 2018/3
_shelx_space_group_comment
; 
The symmetry employed for this shelxl refinement is uniquely defined 
by the following loop, which should always be used as a source of 
symmetry information in preference to the above space-group names. 
They are only intended as comments. 
;
_shelx_estimated_absorpt_t_min 0.703
_shelx_estimated_absorpt_t_max 0.738

loop_
_space_group_symop_operation_xyz
'x, y, z'
'-x+3/4, -y+1/4, z+1/2'
'-x+1/4, y+1/2, -z+3/4'
'x+1/2, -y+3/4, -z+1/4'
'z, x, y'
'z+1/2, -x+3/4, -y+1/4'
'-z+3/4, -x+1/4, y+1/2'
'-z+1/4, x+1/2, -y+3/4'
'y, z, x'
'-y+1/4, z+1/2, -x+3/4'
'y+1/2, -z+3/4, -x+1/4'
'-y+3/4, -z+1/4, x+1/2'
'y+3/4, x+1/4, -z+1/2'
'-y, -x, -z'
'y+1/4, -x+1/2, z+3/4'
'-y+1/2, x+3/4, z+1/4'
'x+3/4, z+1/4, -y+1/2'
'-x+1/2, z+3/4, y+1/4'
'-x, -z, -y'
'x+1/4, -z+1/2, y+3/4'
'z+3/4, y+1/4, -x+1/2'
'z+1/4, -y+1/2, x+3/4'
'-z+1/2, y+3/4, x+1/4'
'-z, -y, -x'
'x, y+1/2, z+1/2'
'-x+3/4, -y+3/4, z+1'
'-x+1/4, y+1, -z+5/4'
'x+1/2, -y+5/4, -z+3/4'
'z, x+1/2, y+1/2'
'z+1/2, -x+5/4, -y+3/4'
'-z+3/4, -x+3/4, y+1'
'-z+1/4, x+1, -y+5/4'
'y, z+1/2, x+1/2'
'-y+1/4, z+1, -x+5/4'
'y+1/2, -z+5/4, -x+3/4'
'-y+3/4, -z+3/4, x+1'
'y+3/4, x+3/4, -z+1'
'-y, -x+1/2, -z+1/2'
'y+1/4, -x+1, z+5/4'
'-y+1/2, x+5/4, z+3/4'
'x+3/4, z+3/4, -y+1'
'-x+1/2, z+5/4, y+3/4'
'-x, -z+1/2, -y+1/2'
'x+1/4, -z+1, y+5/4'
'z+3/4, y+3/4, -x+1'
'z+1/4, -y+1, x+5/4'
'-z+1/2, y+5/4, x+3/4'
'-z, -y+1/2, -x+1/2'
'x+1/2, y, z+1/2'
'-x+5/4, -y+1/4, z+1'
'-x+3/4, y+1/2, -z+5/4'
'x+1, -y+3/4, -z+3/4'
'z+1/2, x, y+1/2'
'z+1, -x+3/4, -y+3/4'
'-z+5/4, -x+1/4, y+1'
'-z+3/4, x+1/2, -y+5/4'
'y+1/2, z, x+1/2'
'-y+3/4, z+1/2, -x+5/4'
'y+1, -z+3/4, -x+3/4'
'-y+5/4, -z+1/4, x+1'
'y+5/4, x+1/4, -z+1'
'-y+1/2, -x, -z+1/2'
'y+3/4, -x+1/2, z+5/4'
'-y+1, x+3/4, z+3/4'
'x+5/4, z+1/4, -y+1'
'-x+1, z+3/4, y+3/4'
'-x+1/2, -z, -y+1/2'
'x+3/4, -z+1/2, y+5/4'
'z+5/4, y+1/4, -x+1'
'z+3/4, -y+1/2, x+5/4'
'-z+1, y+3/4, x+3/4'
'-z+1/2, -y, -x+1/2'
'x+1/2, y+1/2, z'
'-x+5/4, -y+3/4, z+1/2'
'-x+3/4, y+1, -z+3/4'
'x+1, -y+5/4, -z+1/4'
'z+1/2, x+1/2, y'
'z+1, -x+5/4, -y+1/4'
'-z+5/4, -x+3/4, y+1/2'
'-z+3/4, x+1, -y+3/4'
'y+1/2, z+1/2, x'
'-y+3/4, z+1, -x+3/4'
'y+1, -z+5/4, -x+1/4'
'-y+5/4, -z+3/4, x+1/2'
'y+5/4, x+3/4, -z+1/2'
'-y+1/2, -x+1/2, -z'
'y+3/4, -x+1, z+3/4'
'-y+1, x+5/4, z+1/4'
'x+5/4, z+3/4, -y+1/2'
'-x+1, z+5/4, y+1/4'
'-x+1/2, -z+1/2, -y'
'x+3/4, -z+1, y+3/4'
'z+5/4, y+3/4, -x+1/2'
'z+3/4, -y+1, x+3/4'
'-z+1, y+5/4, x+1/4'
'-z+1/2, -y+1/2, -x'
'-x, -y, -z'
'x-3/4, y-1/4, -z-1/2'
'x-1/4, -y-1/2, z-3/4'
'-x-1/2, y-3/4, z-1/4'
'-z, -x, -y'
'-z-1/2, x-3/4, y-1/4'
'z-3/4, x-1/4, -y-1/2'
'z-1/4, -x-1/2, y-3/4'
'-y, -z, -x'
'y-1/4, -z-1/2, x-3/4'
'-y-1/2, z-3/4, x-1/4'
'y-3/4, z-1/4, -x-1/2'
'-y-3/4, -x-1/4, z-1/2'
'y, x, z'
'-y-1/4, x-1/2, -z-3/4'
'y-1/2, -x-3/4, -z-1/4'
'-x-3/4, -z-1/4, y-1/2'
'x-1/2, -z-3/4, -y-1/4'
'x, z, y'
'-x-1/4, z-1/2, -y-3/4'
'-z-3/4, -y-1/4, x-1/2'
'-z-1/4, y-1/2, -x-3/4'
'z-1/2, -y-3/4, -x-1/4'
'z, y, x'
'-x, -y+1/2, -z+1/2'
'x-3/4, y+1/4, -z'
'x-1/4, -y, z-1/4'
'-x-1/2, y-1/4, z+1/4'
'-z, -x+1/2, -y+1/2'
'-z-1/2, x-1/4, y+1/4'
'z-3/4, x+1/4, -y'
'z-1/4, -x, y-1/4'
'-y, -z+1/2, -x+1/2'
'y-1/4, -z, x-1/4'
'-y-1/2, z-1/4, x+1/4'
'y-3/4, z+1/4, -x'
'-y-3/4, -x+1/4, z'
'y, x+1/2, z+1/2'
'-y-1/4, x, -z-1/4'
'y-1/2, -x-1/4, -z+1/4'
'-x-3/4, -z+1/4, y'
'x-1/2, -z-1/4, -y+1/4'
'x, z+1/2, y+1/2'
'-x-1/4, z, -y-1/4'
'-z-3/4, -y+1/4, x'
'-z-1/4, y, -x-1/4'
'z-1/2, -y-1/4, -x+1/4'
'z, y+1/2, x+1/2'
'-x+1/2, -y, -z+1/2'
'x-1/4, y-1/4, -z'
'x+1/4, -y-1/2, z-1/4'
'-x, y-3/4, z+1/4'
'-z+1/2, -x, -y+1/2'
'-z, x-3/4, y+1/4'
'z-1/4, x-1/4, -y'
'z+1/4, -x-1/2, y-1/4'
'-y+1/2, -z, -x+1/2'
'y+1/4, -z-1/2, x-1/4'
'-y, z-3/4, x+1/4'
'y-1/4, z-1/4, -x'
'-y-1/4, -x-1/4, z'
'y+1/2, x, z+1/2'
'-y+1/4, x-1/2, -z-1/4'
'y, -x-3/4, -z+1/4'
'-x-1/4, -z-1/4, y'
'x, -z-3/4, -y+1/4'
'x+1/2, z, y+1/2'
'-x+1/4, z-1/2, -y-1/4'
'-z-1/4, -y-1/4, x'
'-z+1/4, y-1/2, -x-1/4'
'z, -y-3/4, -x+1/4'
'z+1/2, y, x+1/2'
'-x+1/2, -y+1/2, -z'
'x-1/4, y+1/4, -z-1/2'
'x+1/4, -y, z-3/4'
'-x, y-1/4, z-1/4'
'-z+1/2, -x+1/2, -y'
'-z, x-1/4, y-1/4'
'z-1/4, x+1/4, -y-1/2'
'z+1/4, -x, y-3/4'
'-y+1/2, -z+1/2, -x'
'y+1/4, -z, x-3/4'
'-y, z-1/4, x-1/4'
'y-1/4, z+1/4, -x-1/2'
'-y-1/4, -x+1/4, z-1/2'
'y+1/2, x+1/2, z'
'-y+1/4, x, -z-3/4'
'y, -x-1/4, -z-1/4'
'-x-1/4, -z+1/4, y-1/2'
'x, -z-1/4, -y-1/4'
'x+1/2, z+1/2, y'
'-x+1/4, z, -y-3/4'
'-z-1/4, -y+1/4, x-1/2'
'-z+1/4, y, -x-3/4'
'z, -y-1/4, -x-1/4'
'z+1/2, y+1/2, x'

loop_
_atom_site_label
_atom_site_type_symbol
_atom_site_fract_x
_atom_site_fract_y
_atom_site_fract_z
_atom_site_U_iso_or_equiv
_atom_site_adp_type
_atom_site_occupancy
_atom_site_site_symmetry_order
_atom_site_calc_flag
_atom_site_refinement_flags_posn
_atom_site_refinement_flags_adp
_atom_site_refinement_flags_occupancy
_atom_site_disorder_assembly
_atom_site_disorder_group
Y1 Y 0.55143(2) 0.43604(2) 0.55143(2) 0.01928(9) Uani 1 2 d S T P . .
N1N N 0.500000 0.500000 0.500000 0.0226(12) Uani 1 12 d S T P . .
O1N O 0.52594(9) 0.47406(9) 0.500000 0.0219(8) Uani 0.5 2 d S T P . .
O1 O 0.59778(5) 0.45231(5) 0.50676(5) 0.0294(4) Uani 1 1 d . . . . .
C1 C 0.62674(6) 0.47869(6) 0.50725(6) 0.0196(4) Uani 1 1 d . . . . .
C2 C 0.65657(6) 0.47756(6) 0.53376(6) 0.0239(4) Uani 1 1 d . . . . .
H2 H 0.657139 0.457462 0.552241 0.029 Uiso 1 1 calc R U . . .
C3 C 0.68607(5) 0.50541(5) 0.53405(5) 0.0159(3) Uani 1 1 d . . . . .
O2 O 0.56683(6) 0.50418(8) 0.56683(6) 0.0444(7) Uani 1 2 d DS TU P A .
O4 O 0.57196(8) 0.37587(12) 0.57196(8) 0.0778(13) Uani 1 2 d DS TU P A .
N1C N 0.5926(2) 0.4955(3) 0.5926(2) 0.070(3) Uani 0.410(6) 2 d DS TU P A 1
O2C O 0.6162(2) 0.5205(4) 0.6162(2) 0.099(4) Uani 0.410(6) 2 d S TU P A 1
O1C O 0.59782(11) 0.4579(2) 0.59782(11) 0.0350(15) Uani 0.410(6) 2 d DS TU P A 1
N1B N 0.5975(3) 0.3888(4) 0.5975(3) 0.097(4) Uani 0.319(7) 2 d DS TU P A 2
O1B O 0.6187(3) 0.3603(5) 0.6187(3) 0.160(8) Uani 0.319(7) 2 d S TU P A 2
O3B O 0.60069(10) 0.4286(2) 0.60069(10) 0.0562(16) Uani 0.590(6) 2 d DS TU P A 2

loop_
_atom_site_aniso_label
_atom_site_aniso_U_11
_atom_site_aniso_U_22
_atom_site_aniso_U_33
_atom_site_aniso_U_23
_atom_site_aniso_U_13
_atom_site_aniso_U_12
Y1 0.02029(10) 0.01726(14) 0.02029(10) -0.00548(6) -0.00507(9) -0.00548(6)
N1N 0.0226(12) 0.0226(12) 0.0226(12) -0.0070(12) -0.0070(12) -0.0070(12)
O1N 0.0215(12) 0.0215(12) 0.023(2) -0.0001(11) -0.0001(11) -0.0023(15)
O1 0.0290(8) 0.0334(9) 0.0258(8) 0.0053(6) -0.0115(6) -0.0233(7)
C1 0.0186(8) 0.0197(9) 0.0205(9) 0.0027(7) -0.0070(7) -0.0103(7)
C2 0.0251(10) 0.0210(9) 0.0256(10) 0.0102(7) -0.0130(8) -0.0152(7)
C3 0.0172(8) 0.0137(7) 0.0168(8) 0.0058(6) -0.0075(6) -0.0069(6)
O2 0.0513(10) 0.0304(13) 0.0513(10) -0.0165(8) -0.0038(13) -0.0165(8)
O4 0.0889(19) 0.056(2) 0.0889(19) 0.0195(12) -0.035(2) 0.0195(12)
N1C 0.073(4) 0.064(5) 0.073(4) -0.019(3) -0.011(5) -0.019(3)
O2C 0.103(6) 0.092(7) 0.103(6) -0.022(4) -0.030(7) -0.022(4)
O1C 0.0213(17) 0.063(4) 0.0213(17) -0.0009(17) -0.012(2) -0.0009(17)
N1B 0.096(5) 0.100(6) 0.096(5) 0.014(4) -0.036(6) 0.014(4)
O1B 0.187(10) 0.106(10) 0.187(10) 0.019(5) -0.137(12) 0.019(5)
O3B 0.0402(17) 0.088(4) 0.0402(17) 0.0011(18) -0.016(2) 0.0011(18)

loop_
_atom_type_symbol
_atom_type_description
_atom_type_scat_dispersion_real
_atom_type_scat_dispersion_imag
_atom_type_scat_source
C C 0.0033 0.0016 'International Tables Vol C Tables 4.2.6.8 and 6.1.1.4'
H H 0.0000 0.0000 'International Tables Vol C Tables 4.2.6.8 and 6.1.1.4'
N N 0.0061 0.0033 'International Tables Vol C Tables 4.2.6.8 and 6.1.1.4'
O O 0.0106 0.0060 'International Tables Vol C Tables 4.2.6.8 and 6.1.1.4'
Y Y -2.7962 3.5667 'International Tables Vol C Tables 4.2.6.8 and 6.1.1.4'

loop_
_exptl_crystal_face_index_h
_exptl_crystal_face_index_k
_exptl_crystal_face_index_l
_exptl_crystal_face_perp_dist
-1.00 -1.00 1.00 0.0440
1.00 1.00 -1.00 0.0300
1.00 1.00 1.00 0.0370
-1.00 -1.00 -1.00 0.0530
1.00 -1.00 1.00 0.0420
-1.00 1.00 -1.00 0.0400
-1.00 1.00 1.00 0.0450
1.00 -1.00 -1.00 0.0450

loop_
_geom_angle_atom_site_label_1
_geom_angle_atom_site_label_2
_geom_angle_atom_site_label_3
_geom_angle
_geom_angle_site_symmetry_1
_geom_angle_site_symmetry_3
_geom_angle_publ_flag
O1 Y1 O1 151.56(9) 120 . ?
O1 Y1 O4 102.29(5) 120 . ?
O1 Y1 O4 102.30(5) . . ?
O1 Y1 O1 133.48(4) 120 14_666 ?
O1 Y1 O1 65.21(6) . 14_666 ?
O4 Y1 O1 80.23(10) . 14_666 ?
O1 Y1 O1 65.22(6) 120 101_666 ?
O1 Y1 O1 133.48(4) . 101_666 ?
O4 Y1 O1 80.23(10) . 101_666 ?
O1 Y1 O1 69.66(7) 14_666 101_666 ?
O1 Y1 O1N 67.70(8) 120 101_666 ?
O1 Y1 O1N 97.87(9) . 101_666 ?
O4 Y1 O1N 147.19(12) . 101_666 ?
O1 Y1 O1N 85.18(5) 14_666 101_666 ?
O1 Y1 O1N 67.14(8) 101_666 101_666 ?
O1 Y1 O1N 97.88(9) 120 . ?
O1 Y1 O1N 67.70(8) . . ?
O4 Y1 O1N 147.19(11) . . ?
O1 Y1 O1N 67.14(8) 14_666 . ?
O1 Y1 O1N 85.18(5) 101_666 . ?
O1N Y1 O1N 30.90(14) 101_666 . ?
O1 Y1 O1C 84.58(6) 120 . ?
O1 Y1 O1C 84.58(6) . . ?
O4 Y1 O1C 82.7(2) . . ?
O1 Y1 O1C 140.82(10) 14_666 . ?
O1 Y1 O1C 140.82(10) 101_666 . ?
O1N Y1 O1C 125.07(19) 101_666 . ?
O1N Y1 O1C 125.07(19) . . ?
O1 Y1 O3B 90.48(6) 120 . ?
O1 Y1 O3B 90.48(6) . . ?
O4 Y1 O3B 58.1(2) . . ?
O1 Y1 O3B 126.34(14) 14_666 . ?
O1 Y1 O3B 126.34(14) 101_666 . ?
O1N Y1 O3B 147.60(17) 101_666 . ?
O1N Y1 O3B 147.60(17) . . ?
O1 Y1 O2 76.19(4) 120 . ?
O1 Y1 O2 76.19(4) . . ?
O4 Y1 O2 136.54(14) . . ?
O1 Y1 O2 132.50(6) 14_666 . ?
O1 Y1 O2 132.50(6) 101_666 . ?
O1N Y1 O2 73.41(8) 101_666 . ?
O1N Y1 O2 73.41(8) . . ?
O1C Y1 O2 53.8(2) . . ?
O3B Y1 O2 78.4(2) . . ?
O1 Y1 N1C 79.19(5) 120 . ?
O1 Y1 N1C 79.19(5) . . ?
O4 Y1 N1C 109.9(2) . . ?
O1 Y1 N1C 144.39(5) 14_666 . ?
O1 Y1 N1C 144.39(5) 101_666 . ?
O1N Y1 N1C 99.08(19) 101_666 . ?
O1N Y1 N1C 99.08(19) . . ?
O1C Y1 N1C 27.2(2) . . ?
O2 Y1 N1C 26.7(2) . . ?
O1 Y1 Y1 137.67(4) 120 105_666 ?
O1 Y1 Y1 39.08(4) . 105_666 ?
O4 Y1 Y1 111.96(6) . 105_666 ?
O1 Y1 Y1 38.38(4) 14_666 105_666 ?
O1 Y1 Y1 96.26(4) 101_666 105_666 ?
O1N Y1 Y1 70.03(6) 101_666 105_666 ?
O1N Y1 Y1 40.71(8) . 105_666 ?
O1C Y1 Y1 122.86(7) . 105_666 ?
O2 Y1 Y1 94.13(5) . 105_666 ?
N1C Y1 Y1 110.01(11) . 105_666 ?
O1N N1N O1N 60.0 105_666 . ?
O1N N1N O1N 120.000(1) 105_666 97_666 ?
O1N N1N O1N 180.0 . 97_666 ?
O1N N1N O1N 60.000(1) 105_666 5 ?
O1N N1N O1N 120.000(1) . 5 ?
O1N N1N O1N 60.0 97_666 5 ?
O1N N1N O1N 120.000(1) 105_666 101_666 ?
O1N N1N O1N 60.000(1) . 101_666 ?
O1N N1N O1N 120.000(1) 97_666 101_666 ?
O1N N1N O1N 180.0(4) 5 101_666 ?
O1N N1N O1N 180.00(19) 105_666 9 ?
O1N N1N O1N 120.000(1) . 9 ?
O1N N1N O1N 60.000(1) 97_666 9 ?
O1N N1N O1N 120.000(1) 5 9 ?
O1N N1N O1N 60.000(1) 101_666 9 ?
O1N O1N O1N 120.0 105_666 101_666 ?
O1N O1N N1N 60.000(1) 105_666 . ?
O1N O1N N1N 60.000(1) 101_666 . ?
O1N O1N Y1 156.73(3) 105_666 . ?
O1N O1N Y1 74.55(7) 101_666 . ?
N1N O1N Y1 130.71(8) . . ?
O1N O1N Y1 74.55(7) 105_666 105_666 ?
O1N O1N Y1 156.73(3) 101_666 105_666 ?
N1N O1N Y1 130.71(8) . 105_666 ?
Y1 O1N Y1 98.58(16) . 105_666 ?
C1 O1 Y1 132.26(14) . . ?
C1 O1 Y1 114.79(12) . 105_666 ?
Y1 O1 Y1 102.54(6) . 105_666 ?
O1 C1 C2 122.80(18) . . ?
O1 C1 C1 117.85(11) . 115 ?
C2 C1 C1 119.31(11) . 115 ?
C1 C2 C3 121.91(18) . . ?
C1 C2 H2 119.0 . . ?
C3 C2 H2 119.0 . . ?
C3 C3 C2 118.72(11) 115 . ?
C3 C3 C3 119.998(1) 115 190_657 ?
C2 C3 C3 121.27(11) . 190_657 ?
N1C O2 Y1 94.3(5) . . ?
N1B O4 Y1 96.0(7) . . ?
O2 N1C O1C 114.5(8) . . ?
O2 N1C O2C 129.8(9) . . ?
O1C N1C O2C 115.6(9) . . ?
O2 N1C Y1 59.0(4) . . ?
O1C N1C Y1 55.5(4) . . ?
O2C N1C Y1 171.2(8) . . ?
N1C O1C Y1 97.3(5) . . ?
O4 N1B O3B 116.2(12) . . ?
O4 N1B O1B 116.7(12) . . ?
O3B N1B O1B 127.1(12) . . ?
N1B O3B Y1 89.7(7) . . ?

loop_
_geom_bond_atom_site_label_1
_geom_bond_atom_site_label_2
_geom_bond_distance
_geom_bond_site_symmetry_2
_geom_bond_publ_flag
Y1 O1 2.3095(17) 120 ?
Y1 O1 2.3095(17) . ?
Y1 O4 2.324(4) . ?
Y1 O1 2.3450(15) 14_666 ?
Y1 O1 2.3450(15) 101_666 ?
Y1 O1N 2.395(3) 101_666 ?
Y1 O1N 2.395(3) . ?
Y1 O1C 2.406(6) . ?
Y1 O3B 2.437(5) . ?
Y1 O2 2.488(3) . ?
Y1 N1C 2.894(10) . ?
Y1 Y1 3.6310(5) 105_666 ?
N1N O1N 1.276(4) 105_666 ?
N1N O1N 1.276(4) . ?
N1N O1N 1.276(4) 97_666 ?
N1N O1N 1.276(4) 5 ?
N1N O1N 1.276(4) 101_666 ?
N1N O1N 1.276(4) 9 ?
O1N O1N 1.276(4) 105_666 ?
O1N O1N 1.276(4) 101_666 ?
O1 C1 1.363(2) . ?
C1 C2 1.389(3) . ?
C1 C1 1.405(4) 115 ?
C2 C3 1.411(2) . ?
C2 H2 0.9500 . ?
C3 C3 1.409(3) 115 ?
C3 C3 1.470(3) 190_657 ?
O2 N1C 1.302(10) . ?
O4 N1B 1.336(12) . ?
N1C O1C 1.332(11) . ?
N1C O2C 1.450(14) . ?
N1B O3B 1.392(13) . ?
N1B O1B 1.44(2) . ?
